data_4343173
loop_
_publ_author_name
'Sietzen, Malte'
'Wadepohl, Hubert'
'Ballmann, Joachim'

_publ_section_title
;
 Synthesis and reactivity of cyclometalated triamidophosphine complexes of
 niobium and tantalum.
;
_journal_issue 8
_journal_name_full 'Inorganic chemistry'
_journal_page_first 4094
_journal_page_last 4103
_journal_paper_doi 10.1021/acs.inorgchem.5b00333
_journal_volume 54
_journal_year 2015
_chemical_formula_moiety 'C45 H44 N3 P Ta, 1.5(C6 H6)'
_chemical_formula_sum 'C54 H54 N3 P Ta'
_chemical_formula_weight 956.92
_chemical_properties_physical 'air-sensitive, moisture-sensitive'
_space_group_crystal_system triclinic
_space_group_IT_number 2
_space_group_name_Hall '-P 1'
_space_group_name_H-M_alt 'P -1'
_symmetry_cell_setting triclinic
_symmetry_Int_Tables_number 2
_symmetry_space_group_name_Hall '-P 1'
_symmetry_space_group_name_H-M 'P -1'
_atom_sites_solution_hydrogens mixed
_atom_sites_solution_primary iterative
_atom_sites_solution_secondary difmap
_audit_block_code ba_ms7
_audit_creation_date
;
'Wed Dec 04 12:29:14 2013'
;
_audit_creation_method
;
Olex2 1.2
(compiled 2015.01.26 svn.r3151 for OlexSys, GUI svn.r4998)
;
_audit_update_record '10.02.2015 17:26:42 CET UTC+01:00  encif 1.29'
_cell_angle_alpha 77.885(5)
_cell_angle_beta 68.693(5)
_cell_angle_gamma 70.190(5)
_cell_formula_units_Z 2
_cell_length_a 12.0019(6)
_cell_length_b 13.7239(7)
_cell_length_c 15.1796(9)
_cell_measurement_reflns_used 5944
_cell_measurement_temperature 110(1)
_cell_measurement_theta_max 65.7680
_cell_measurement_theta_min 4.1220
_cell_volume 2180.8(2)
_computing_cell_refinement
;
CrysAlisPro, Agilent Technologies,
Version 1.171.36.32 (release 02-08-2013 CrysAlis171 .NET)
(compiled Aug  2 2013,16:46:58)
;
_computing_data_collection
;
CrysAlisPro, Agilent Technologies,
Version 1.171.36.32 (release 02-08-2013 CrysAlis171 .NET)
(compiled Aug  2 2013,16:46:58)
;
_computing_data_reduction
;
CrysAlisPro, Agilent Technologies,
Version 1.171.36.32 (release 02-08-2013 CrysAlis171 .NET)
(compiled Aug  2 2013,16:46:58)
;
_computing_molecular_graphics 'Olex2 (Dolomanov et al., 2009)'
_computing_publication_material 'encif (Wadepohl, 2009-14); encifer 1.5 (CCDC, 2014)'
_computing_structure_refinement 'ShelXL (Sheldrick, 2008)'
_computing_structure_solution 'SUPERFLIP (Palatinus, 2007-2009)'
_diffrn_ambient_temperature 110(1)
_diffrn_detector 'CCD plate'
_diffrn_detector_area_resol_mean 7.9621
_diffrn_detector_type 'Agilent EOS'
_diffrn_measured_fraction_theta_full 0.974
_diffrn_measured_fraction_theta_max 0.974
_diffrn_measurement_details
;
  1 omega   21.00   68.00   1.0000   15.0000
omega____ theta____ kappa____ phi______ frames
    -        0.0000   77.0000   60.0000 47

  2 omega   29.00   57.00   1.0000   15.0000
omega____ theta____ kappa____ phi______ frames
    -        0.0000   77.0000 -150.0000 28

  3 omega  -21.00   23.00   1.0000   15.0000
omega____ theta____ kappa____ phi______ frames
    -        0.0000  -38.0000   90.0000 44

  4 omega  -26.00    5.00   1.0000   15.0000
omega____ theta____ kappa____ phi______ frames
    -        0.0000   77.0000 -150.0000 31

  5 omega  -72.00   24.00   1.0000   15.0000
omega____ theta____ kappa____ phi______ frames
    -        0.0000  -38.0000    0.0000 96

  6 omega  -28.00   13.00   1.0000   15.0000
omega____ theta____ kappa____ phi______ frames
    -        0.0000   77.0000   60.0000 41

  7 omega  -71.00  -30.00   1.0000   15.0000
omega____ theta____ kappa____ phi______ frames
    -        0.0000  -38.0000   90.0000 41

  8 omega    9.00   44.00   1.0000   15.0000
omega____ theta____ kappa____ phi______ frames
    -       14.0000   80.0000  169.0480 35

  9 omega    2.00   27.00   1.0000   30.0000
omega____ theta____ kappa____ phi______ frames
    -       34.0000   80.0000   58.4681 25

 10 omega    3.00   28.00   1.0000   30.0000
omega____ theta____ kappa____ phi______ frames
    -       34.0000   79.0000 -133.1489 25

 11 omega    7.00   32.00   1.0000   30.0000
omega____ theta____ kappa____ phi______ frames
    -       38.0000   79.0000  -21.2501 25

 12 omega   11.00   36.00   1.0000   30.0000
omega____ theta____ kappa____ phi______ frames
    -       42.0000   79.0000  -64.4155 25

 13 omega   11.00   36.00   1.0000   30.0000
omega____ theta____ kappa____ phi______ frames
    -       42.0000   80.0000  120.6364 25

 14 omega   16.00   44.00   1.0000   30.0000
omega____ theta____ kappa____ phi______ frames
    -       46.0000   79.0000 -119.0204 28

 15 omega   15.00   40.00   1.0000   30.0000
omega____ theta____ kappa____ phi______ frames
    -       46.0000   79.0000    4.6958 25

 16 omega   15.00   40.00   1.0000   30.0000
omega____ theta____ kappa____ phi______ frames
    -       46.0000   78.0000  155.6109 25

 17 omega   14.00   39.00   1.0000   30.0000
omega____ theta____ kappa____ phi______ frames
    -       46.0000   80.0000 -173.9831 25

 18 omega   17.00   44.00   1.0000   30.0000
omega____ theta____ kappa____ phi______ frames
    -       46.0000   79.0000  -79.7637 27

 19 omega   19.00   44.00   1.0000   30.0000
omega____ theta____ kappa____ phi______ frames
    -       50.0000   79.0000   35.9051 25

 20 omega   19.00   44.00   1.0000   30.0000
omega____ theta____ kappa____ phi______ frames
    -       50.0000   79.0000  -62.0256 25

 21 omega   19.00   44.00   1.0000   30.0000
omega____ theta____ kappa____ phi______ frames
    -       50.0000   78.0000  102.5199 25

 22 omega   19.00   44.00   1.0000   30.0000
omega____ theta____ kappa____ phi______ frames
    -       50.0000   78.0000   82.5653 25

 23 omega   33.00   59.00   1.0000   30.0000
omega____ theta____ kappa____ phi______ frames
    -       54.0000   77.0000   60.0000 26

 24 omega   30.00   57.00   1.0000   30.0000
omega____ theta____ kappa____ phi______ frames
    -       54.0000   77.0000   30.0000 27

 25 omega   29.00   56.00   1.0000   30.0000
omega____ theta____ kappa____ phi______ frames
    -       54.0000   77.0000  -90.0000 27

 26 omega   29.00   56.00   1.0000   30.0000
omega____ theta____ kappa____ phi______ frames
    -       54.0000   77.0000 -150.0000 27

 27 omega   25.00   52.00   1.0000   30.0000
omega____ theta____ kappa____ phi______ frames
    -       54.0000   77.0000 -180.0000 27

 28 omega   23.00   48.00   1.0000   30.0000
omega____ theta____ kappa____ phi______ frames
    -       54.0000   78.0000   19.4680 25

 29 omega  -16.00   83.00   1.0000   30.0000
omega____ theta____ kappa____ phi______ frames
    -       54.0000  -77.0000 -180.0000 99

 30 omega   29.00   56.00   1.0000   30.0000
omega____ theta____ kappa____ phi______ frames
    -       54.0000   77.0000  -30.0000 27

 31 omega   28.00   55.00   1.0000   30.0000
omega____ theta____ kappa____ phi______ frames
    -       54.0000   77.0000  120.0000 27

 32 omega   28.00   55.00   1.0000   30.0000
omega____ theta____ kappa____ phi______ frames
    -       54.0000   77.0000  150.0000 27

 33 omega   31.00   58.00   1.0000   30.0000
omega____ theta____ kappa____ phi______ frames
    -       54.0000   77.0000 -120.0000 27

 34 omega   29.00  116.00   1.0000   30.0000
omega____ theta____ kappa____ phi______ frames
    -       54.0000   77.0000  -60.0000 87

 35 omega   83.00  108.00   1.0000   30.0000
omega____ theta____ kappa____ phi______ frames
    -       58.0000   76.0000   76.6414 25

 36 omega   29.00   56.00   1.0000   30.0000
omega____ theta____ kappa____ phi______ frames
    -       58.0000   76.0000   76.6414 27

 37 omega   32.00   59.00   1.0000   30.0000
omega____ theta____ kappa____ phi______ frames
    -       58.0000   76.0000  129.9270 27

 38 omega   91.00  118.00   1.0000   30.0000
omega____ theta____ kappa____ phi______ frames
    -       58.0000   77.0000  179.4548 27

 39 omega   31.00   58.00   1.0000   30.0000
omega____ theta____ kappa____ phi______ frames
    -       58.0000   77.0000  179.4548 27

 40 omega   35.00   62.00   1.0000   30.0000
omega____ theta____ kappa____ phi______ frames
    -       62.0000   77.0000  -86.9474 27

 41 omega   83.00  110.00   1.0000   30.0000
omega____ theta____ kappa____ phi______ frames
    -       62.0000   77.0000  -86.9474 27

 42 omega   41.00   71.00   1.0000   30.0000
omega____ theta____ kappa____ phi______ frames
    -       62.0000   60.0000   93.2028 30

 43 omega   33.00   61.00   1.0000   30.0000
omega____ theta____ kappa____ phi______ frames
    -       62.0000   77.0000  161.2105 28

 44 omega   36.00   63.00   1.0000   30.0000
omega____ theta____ kappa____ phi______ frames
    -       62.0000   75.0000 -106.7395 27

 45 omega  103.00  130.00   1.0000   30.0000
omega____ theta____ kappa____ phi______ frames
    -       62.0000   60.0000   93.2028 27

 46 omega   34.00   59.00   1.0000   30.0000
omega____ theta____ kappa____ phi______ frames
    -       62.0000   76.0000   -0.6424 25

 47 omega   38.00   65.00   1.0000   30.0000
omega____ theta____ kappa____ phi______ frames
    -       62.0000   67.0000  135.9502 27

 48 omega   35.00   60.00   1.0000   30.0000
omega____ theta____ kappa____ phi______ frames
    -       62.0000   74.0000 -165.1211 25

 49 omega   35.00   67.00   1.0000   30.0000
omega____ theta____ kappa____ phi______ frames
    -       62.0000   76.0000  -35.1715 32

 50 omega   79.00  135.00   1.0000   30.0000
omega____ theta____ kappa____ phi______ frames
    -       66.0000   75.0000 -162.1954 56

 51 omega   39.00   65.00   1.0000   30.0000
omega____ theta____ kappa____ phi______ frames
    -       66.0000   75.0000 -162.1954 26

 52 omega   45.00   71.00   1.0000   30.0000
omega____ theta____ kappa____ phi______ frames
    -       66.0000   67.0000 -119.2518 26

 53 omega   40.00   68.00   1.0000   30.0000
omega____ theta____ kappa____ phi______ frames
    -       66.0000   70.0000   39.6074 28

 54 omega   43.00   75.00   1.0000   30.0000
omega____ theta____ kappa____ phi______ frames
    -       66.0000   67.0000  147.4887 32

 55 omega   44.00   70.00   1.0000   30.0000
omega____ theta____ kappa____ phi______ frames
    -       66.0000   63.0000  113.5439 26

 56 omega   41.00   70.00   1.0000   30.0000
omega____ theta____ kappa____ phi______ frames
    -       70.0000   76.0000 -159.5963 29

 57 omega    1.00   81.00   1.0000   30.0000
omega____ theta____ kappa____ phi______ frames
    -       70.0000  -78.0000   75.3884 80

 58 omega   47.00   74.00   1.0000   30.0000
omega____ theta____ kappa____ phi______ frames
    -       70.0000   65.0000   14.5712 27

 59 omega   53.00  108.00   1.0000   30.0000
omega____ theta____ kappa____ phi______ frames
    -       70.0000   58.0000  176.5176 55

 60 omega   52.00   82.00   1.0000   30.0000
omega____ theta____ kappa____ phi______ frames
    -       74.0000   63.0000  113.9986 30

 61 omega   45.00   71.00   1.0000   30.0000
omega____ theta____ kappa____ phi______ frames
    -       74.0000   75.0000 -162.0037 26

 62 omega   57.00  108.00   1.0000   30.0000
omega____ theta____ kappa____ phi______ frames
    -       74.0000   67.0000  149.2596 51

 63 omega   46.00   72.00   1.0000   30.0000
omega____ theta____ kappa____ phi______ frames
    -       74.0000   76.0000  114.0154 26

 64 omega   42.00  106.00   1.0000   30.0000
omega____ theta____ kappa____ phi______ frames
    -       74.0000  -80.0000 -142.4328 64

 65 omega   50.00  135.00   1.0000   30.0000
omega____ theta____ kappa____ phi______ frames
    -       74.0000   67.0000  -72.8967 85

 66 omega   52.00  141.00   1.0000   30.0000
omega____ theta____ kappa____ phi______ frames
    -       74.0000   61.0000   66.2594 89

 67 omega   48.00   74.00   1.0000   30.0000
omega____ theta____ kappa____ phi______ frames
    -       74.0000   71.0000 -106.5558 26

 68 omega   47.00   80.00   1.0000   30.0000
omega____ theta____ kappa____ phi______ frames
    -       74.0000   73.0000  -23.5875 33

 69 omega   56.00   83.00   1.0000   30.0000
omega____ theta____ kappa____ phi______ frames
    -       78.0000   62.0000   10.7507 27

 70 omega   54.00   79.00   1.0000   30.0000
omega____ theta____ kappa____ phi______ frames
    -       78.0000   69.0000 -138.8013 25

 71 omega   10.00   82.00   1.0000   30.0000
omega____ theta____ kappa____ phi______ frames
    -       78.0000  -80.0000  -23.5065 72

 72 omega   49.00   76.00   1.0000   30.0000
omega____ theta____ kappa____ phi______ frames
    -       78.0000  -77.0000  -66.2989 27

 73 omega   73.00  103.00   1.0000   35.0000
omega____ theta____ kappa____ phi______ frames
    -       82.0000   54.0000   28.1209 30

 74 omega   56.00   82.00   1.0000   35.0000
omega____ theta____ kappa____ phi______ frames
    -       86.0000   77.0000 -119.1937 26

 75 omega   63.00   91.00   1.0000   35.0000
omega____ theta____ kappa____ phi______ frames
    -       86.0000   65.0000 -159.4726 28

 76 omega   57.00  138.00   1.0000   35.0000
omega____ theta____ kappa____ phi______ frames
    -       86.0000   75.0000  102.9869 81

 77 omega   56.00   85.00   1.0000   35.0000
omega____ theta____ kappa____ phi______ frames
    -       86.0000   77.0000  -62.0276 29

 78 omega   58.00   84.00   1.0000   35.0000
omega____ theta____ kappa____ phi______ frames
    -       86.0000   74.0000   -4.8345 26

 79 omega   70.00  153.00   1.0000   35.0000
omega____ theta____ kappa____ phi______ frames
    -       90.0000   58.0000   17.3108 83

 80 omega   71.00  139.00   1.0000   35.0000
omega____ theta____ kappa____ phi______ frames
    -       94.0000   46.0000  178.7875 68

 81 omega   72.00  108.00   1.0000   35.0000
omega____ theta____ kappa____ phi______ frames
    -       94.0000   64.0000 -108.0202 36

 82 omega   75.00  110.00   1.0000   35.0000
omega____ theta____ kappa____ phi______ frames
    -       98.0000   66.0000   65.8869 35

 83 omega   76.00  102.00   1.0000   35.0000
omega____ theta____ kappa____ phi______ frames
    -      102.0000   71.0000  -62.5529 26

 84 omega   81.00  118.00   1.0000   35.0000
omega____ theta____ kappa____ phi______ frames
    -      102.0000   56.0000    8.4613 37

 85 omega   83.00  110.00   1.0000   35.0000
omega____ theta____ kappa____ phi______ frames
    -      108.0000  -77.0000 -180.0000 27

 86 omega   38.00  106.00   1.0000   35.0000
omega____ theta____ kappa____ phi______ frames
    -      108.0000  -79.0000   30.2842 68

 87 omega   84.00  111.00   1.0000   35.0000
omega____ theta____ kappa____ phi______ frames
    -      108.0000  -79.0000  -62.3203 27

 88 omega   76.00  125.00   1.0000   35.0000
omega____ theta____ kappa____ phi______ frames
    -      108.0000  -80.0000  163.0640 49

 89 omega   47.00   74.00   1.0000   35.0000
omega____ theta____ kappa____ phi______ frames
    -      108.0000  -80.0000  163.0640 27

 90 omega   84.00  154.00   1.0000   35.0000
omega____ theta____ kappa____ phi______ frames
    -      108.0000   38.0000 -120.0000 70

 91 omega   93.00  150.00   1.0000   35.0000
omega____ theta____ kappa____ phi______ frames
    -      108.0000   50.0000   30.0000 57

 92 omega   85.00  112.00   1.0000   35.0000
omega____ theta____ kappa____ phi______ frames
    -      108.0000   64.0000    0.0000 27

 93 omega  116.00  177.00   1.0000   35.0000
omega____ theta____ kappa____ phi______ frames
    -      108.0000   77.0000  -30.0000 61

 94 omega   78.00  104.00   1.0000   35.0000
omega____ theta____ kappa____ phi______ frames
    -      108.0000   77.0000  -30.0000 26

 95 omega   85.00  112.00   1.0000   35.0000
omega____ theta____ kappa____ phi______ frames
    -      108.0000   64.0000 -180.0000 27

 96 omega   78.00  104.00   1.0000   35.0000
omega____ theta____ kappa____ phi______ frames
    -      108.0000   77.0000 -150.0000 26

 97 omega   85.00  174.00   1.0000   35.0000
omega____ theta____ kappa____ phi______ frames
    -      108.0000   64.0000   30.0000 89

 98 omega  153.00  178.00   1.0000   35.0000
omega____ theta____ kappa____ phi______ frames
    -      108.0000   77.0000  -90.0000 25

 99 omega   79.00  104.00   1.0000   35.0000
omega____ theta____ kappa____ phi______ frames
    -      108.0000   77.0000  -90.0000 25

100 omega  153.00  178.00   1.0000   35.0000
omega____ theta____ kappa____ phi______ frames
    -      108.0000   77.0000   90.0000 25

101 omega   78.00  104.00   1.0000   35.0000
omega____ theta____ kappa____ phi______ frames
    -      108.0000   77.0000   90.0000 26

102 omega   79.00  176.00   1.0000   35.0000
omega____ theta____ kappa____ phi______ frames
    -      108.0000   77.0000 -120.0000 97

103 omega  117.00  174.00   1.0000   35.0000
omega____ theta____ kappa____ phi______ frames
    -      108.0000   77.0000  120.0000 57

104 omega   78.00  104.00   1.0000   35.0000
omega____ theta____ kappa____ phi______ frames
    -      108.0000   77.0000  120.0000 26

105 omega   80.00  107.00   1.0000   35.0000
omega____ theta____ kappa____ phi______ frames
    -      108.0000   77.0000   30.0000 27

106 omega   79.00  177.00   1.0000   35.0000
omega____ theta____ kappa____ phi______ frames
    -      108.0000   77.0000  -60.0000 98

107 omega   85.00  174.00   1.0000   35.0000
omega____ theta____ kappa____ phi______ frames
    -      108.0000   64.0000  -90.0000 89

108 omega  125.00  171.00   1.0000   35.0000
omega____ theta____ kappa____ phi______ frames
    -      108.0000   77.0000    0.0000 46

109 omega   78.00  105.00   1.0000   35.0000
omega____ theta____ kappa____ phi______ frames
    -      108.0000   77.0000    0.0000 27

110 omega   90.00  117.00   1.0000   35.0000
omega____ theta____ kappa____ phi______ frames
    -      108.0000   64.0000 -120.0000 27

111 omega  147.00  177.00   1.0000   35.0000
omega____ theta____ kappa____ phi______ frames
    -      108.0000   77.0000   60.0000 30

112 omega   84.00  109.00   1.0000   35.0000
omega____ theta____ kappa____ phi______ frames
    -      108.0000  -80.0000  -29.0823 25

113 omega   78.00  104.00   1.0000   35.0000
omega____ theta____ kappa____ phi______ frames
    -      108.0000   77.0000   60.0000 26

114 omega   49.00   75.00   1.0000   35.0000
omega____ theta____ kappa____ phi______ frames
    -      108.0000  -80.0000  -29.0823 26

115 omega   79.00  163.00   1.0000   35.0000
omega____ theta____ kappa____ phi______ frames
    -      108.0000   77.0000 -180.0000 84

116 omega   85.00  173.00   1.0000   35.0000
omega____ theta____ kappa____ phi______ frames
    -      108.0000   64.0000   90.0000 88

117 omega   37.00  130.00   1.0000   35.0000
omega____ theta____ kappa____ phi______ frames
    -      108.0000  -79.0000 -105.9044 93

118 omega   82.00  177.00   1.0000   35.0000
omega____ theta____ kappa____ phi______ frames
    -      108.0000   38.0000   60.0000 95

119 omega   78.00  172.00   1.0000   35.0000
omega____ theta____ kappa____ phi______ frames
    -      108.0000   77.0000  150.0000 94

120 omega   86.00  134.00   1.0000   35.0000
omega____ theta____ kappa____ phi______ frames
    -      108.0000   64.0000  -30.0000 48

121 omega   41.00  138.00   1.0000   35.0000
omega____ theta____ kappa____ phi______ frames
    -      108.0000  -80.0000   88.5149 97

122 omega  117.00  175.00   1.0000   35.0000
omega____ theta____ kappa____ phi______ frames
    -      108.0000   64.0000 -150.0000 58

123 omega   86.00  111.00   1.0000   35.0000
omega____ theta____ kappa____ phi______ frames
    -      108.0000   64.0000 -150.0000 25

124 omega   86.00  133.00   1.0000   35.0000
omega____ theta____ kappa____ phi______ frames
    -      108.0000   64.0000  120.0000 47

;
_diffrn_measurement_device '\k-geometry diffractometer'
_diffrn_measurement_device_type 'Agilent SuperNova, Dual, Cu at zero, Eos'
_diffrn_measurement_method '\w scans'
_diffrn_measurement_specimen_support 'polyimid foil'
_diffrn_orient_matrix_UB_11 -0.0214934000
_diffrn_orient_matrix_UB_12 0.0384684000
_diffrn_orient_matrix_UB_13 -0.0970589000
_diffrn_orient_matrix_UB_21 -0.0334217000
_diffrn_orient_matrix_UB_22 -0.0998390000
_diffrn_orient_matrix_UB_23 0.0030096000
_diffrn_orient_matrix_UB_31 -0.1382927000
_diffrn_orient_matrix_UB_32 0.0541212000
_diffrn_orient_matrix_UB_33 0.0505430000
_diffrn_radiation_monochromator mirror
_diffrn_radiation_probe x-ray
_diffrn_radiation_type 'Cu K\a'
_diffrn_radiation_wavelength 1.5418
_diffrn_reflns_av_R_equivalents 0.1702
_diffrn_reflns_av_unetI/netI 0.1426
_diffrn_reflns_laue_measured_fraction_full 0.974
_diffrn_reflns_laue_measured_fraction_max 0.974
_diffrn_reflns_limit_h_max 14
_diffrn_reflns_limit_h_min -14
_diffrn_reflns_limit_k_max 16
_diffrn_reflns_limit_k_min -16
_diffrn_reflns_limit_l_max 18
_diffrn_reflns_limit_l_min -18
_diffrn_reflns_number 48943
_diffrn_reflns_point_group_measured_fraction_full 0.974
_diffrn_reflns_point_group_measured_fraction_max 0.974
_diffrn_reflns_theta_full 67.564
_diffrn_reflns_theta_max 67.564
_diffrn_reflns_theta_min 4.129
_diffrn_source 'microfocus X-Ray tube'
_diffrn_source_type 'Agilent SuperNova (Cu) X-ray Source'
_exptl_absorpt_coefficient_mu 5.300
_exptl_absorpt_correction_T_max 0.811
_exptl_absorpt_correction_T_min 0.623
_exptl_absorpt_correction_type gaussian
_exptl_absorpt_process_details
;
CrysAlisPro, Agilent Technologies,
Version 1.171.36.32 (release 02-08-2013 CrysAlis171 .NET)
(compiled Aug  2 2013,16:46:58)
Numerical absorption correction based on gaussian integration over
            a multifaceted crystal model
;
_exptl_crystal_colour orange
_exptl_crystal_colour_primary orange
_exptl_crystal_density_diffrn 1.457
_exptl_crystal_description irregular
_exptl_crystal_F_000 974
_exptl_crystal_size_max 0.127
_exptl_crystal_size_mid 0.094
_exptl_crystal_size_min 0.045
_refine_diff_density_max 1.868
_refine_diff_density_min -3.895
_refine_diff_density_rms 0.228
_refine_ls_extinction_method none
_refine_ls_goodness_of_fit_ref 1.069
_refine_ls_hydrogen_treatment mixed
_refine_ls_matrix_type full
_refine_ls_number_parameters 544
_refine_ls_number_reflns 7677
_refine_ls_number_restraints 30
_refine_ls_restrained_S_all 1.069
_refine_ls_R_factor_all 0.1089
_refine_ls_R_factor_gt 0.0672
_refine_ls_shift/su_max 0.001
_refine_ls_shift/su_mean 0.000
_refine_ls_structure_factor_coef Fsqd
_refine_ls_weighting_details 'w=1/[\s^2^(Fo^2^)+(0.0637P)^2^+8.4041P] where P=(Fo^2^+2Fc^2^)/3'
_refine_ls_weighting_scheme calc
_refine_ls_wR_factor_gt 0.1472
_refine_ls_wR_factor_ref 0.1948
_reflns_Friedel_coverage 0.000
_reflns_number_gt 5378
_reflns_number_total 7677
_reflns_threshold_expression 'I > 2\s(I)'
_cod_data_source_file ic5b00333_si_001.cif
_cod_data_source_block ba_ms7
_cod_depositor_comments
;

2021-04-15
Z value and formula fixed to values more according to usual
chemical conventions.                 miguel
;
_cod_original_formula_sum 'C108 H108 N6 P2 Ta2'
_cod_original_formula_weight 1913.84
_cod_original_formula_moiety 'C90 H88 N6 P2 Ta2, 3(C6 H6)'
_cod_original_formula_units_Z 1
_cod_database_code 4343173
_audit_block_refno 1917
_audit_block_usercomment 'MS281, irregular, orange'
_chemical_oxdiff_formula 'C108 H106 N6 P2 Ta2 '
_chemical_oxdiff_usercomment 'MS281, irregular, orange'
_shelx_space_group_comment
;
The symmetry employed for this shelxl refinement is uniquely defined
by the following loop, which should always be used as a source of
symmetry information in preference to the above space-group names.
They are only intended as comments.
;
_shelx_estimated_absorpt_t_max 0.619
_shelx_estimated_absorpt_t_min 0.619
_reflns_odcompleteness_completeness 98.36
_reflns_odcompleteness_iscentric 1
_reflns_odcompleteness_theta 66.97
_shelxl_version_number 2014/7
_olex2_refinement_description
;
1. Fixed Uiso
 At 1.2 times of:
  All C(H) groups, All C(H,H) groups
 At 1.5 times of:
  All C(H,H,H) groups
2. Restrained distances
 C81-C82 \\sim C82-C83 \\sim C81-C83_$1
 with sigma of 0.01
 C83_$1-C82 \\sim C81-C83 \\sim C82-C81_$1
 with sigma of 0.02
3. Rigid body (RIGU) restrains
 N1, C2, C7
 with sigma for 1-2 distances of 0.004 and sigma for 1-3 distances of 0.004
 N2, C22
 with sigma for 1-2 distances of 0.004 and sigma for 1-3 distances of 0.004
 N3, C38
 with sigma for 1-2 distances of 0.004 and sigma for 1-3 distances of 0.004
 C81, C82, C83
 with sigma for 1-2 distances of 0.004 and sigma for 1-3 distances of 0.004
4.a Ternary CH refined with riding coordinates:
 C7(H7)
4.b Secondary CH2 refined with riding coordinates:
 C22(H22A,H22B)
4.c Aromatic/amide H refined with riding coordinates:
 C3(H3), C4(H4), C5(H5), C6(H6), C9(H9), C11(H11), C13(H13), C18(H18),
 C19(H19), C20(H20), C21(H21), C24(H24), C26(H26), C28(H28), C33(H33), C34(H34),
  C35(H35), C36(H36), C39(H39), C41(H41), C43(H43), C51(H51), C52(H52),
 C53(H53), C54(H54), C55(H55), C56(H56), C81(H81), C82(H82), C83(H83)
4.d Idealised Me refined as rotating group:
 C14(H14A,H14B,H14C), C15(H15A,H15B,H15C), C29(H29A,H29B,H29C), C30(H30A,H30B,
 H30C), C44(H44A,H44B,H44C), C45(H45A,H45B,H45C)
;
_olex2_submission_special_instructions 'No special instructions were received'
_cell_oxdiff_length_a 12.0019(6)
_cell_oxdiff_length_b 13.7239(7)
_cell_oxdiff_length_c 15.1796(9)
_cell_oxdiff_angle_alpha 77.885(5)
_cell_oxdiff_angle_beta 68.693(5)
_cell_oxdiff_angle_gamma 70.190(5)
_cell_oxdiff_volume 2180.8(2)
_cell_oxdiff_measurement_reflns_used 5944

loop_
_symmetry_equiv_pos_as_xyz
'x, y, z'
'-x, -y, -z'

loop_
_atom_site_label
_atom_site_type_symbol
_atom_site_fract_x
_atom_site_fract_y
_atom_site_fract_z
_atom_site_U_iso_or_equiv
_atom_site_adp_type
_atom_site_occupancy
_atom_site_site_symmetry_order
_atom_site_calc_flag
_atom_site_refinement_flags_posn
_atom_site_refinement_flags_adp
Ta Ta 0.93120(4) 0.00406(3) 0.11420(3) 0.02598(18) Uani 1 1 d . .
P P 0.7152(2) 0.09094(18) 0.22486(19) 0.0266(6) Uani 1 1 d . .
N1 N 1.0373(7) -0.0602(6) 0.1945(5) 0.0245(17) Uani 1 1 d . U
N2 N 0.9203(7) 0.1594(5) 0.1049(6) 0.0228(18) Uani 1 1 d . U
N3 N 0.8376(7) -0.0951(6) 0.1086(5) 0.0211(17) Uani 1 1 d . U
C1 C 0.7511(10) 0.1079(7) 0.3265(7) 0.026(2) Uani 1 1 d . .
C2 C 0.8657(10) 0.0388(8) 0.3325(7) 0.032(2) Uani 1 1 d . U
C3 C 0.9161(11) 0.0527(8) 0.3953(7) 0.037(3) Uani 1 1 d . .
H3 H 0.9936 0.0063 0.3998 0.044 Uiso 1 1 calc R .
C4 C 0.8547(11) 0.1338(8) 0.4521(8) 0.038(3) Uani 1 1 d . .
H4 H 0.8918 0.1453 0.4932 0.046 Uiso 1 1 calc R .
C5 C 0.7389(10) 0.1983(7) 0.4485(8) 0.033(3) Uani 1 1 d . .
H5 H 0.6953 0.2516 0.4902 0.040 Uiso 1 1 calc R .
C6 C 0.6856(10) 0.1877(8) 0.3873(8) 0.035(3) Uani 1 1 d . .
H6 H 0.6063 0.2329 0.3856 0.042 Uiso 1 1 calc R .
C7 C 0.9159(10) -0.0454(8) 0.2675(7) 0.030(2) Uani 1 1 d . U
H7 H 0.8890 -0.1098 0.2950 0.036 Uiso 1 1 calc R .
C8 C 1.1448(9) -0.1383(7) 0.2073(7) 0.024(2) Uani 1 1 d . .
C9 C 1.2559(10) -0.1552(7) 0.1312(8) 0.030(2) Uani 1 1 d . .
H9 H 1.2602 -0.1119 0.0731 0.036 Uiso 1 1 calc R .
C10 C 1.3594(10) -0.2348(8) 0.1406(8) 0.034(3) Uani 1 1 d . .
C11 C 1.3539(11) -0.2988(8) 0.2246(8) 0.036(3) Uani 1 1 d . .
H11 H 1.4259 -0.3539 0.2295 0.043 Uiso 1 1 calc R .
C12 C 1.2460(10) -0.2844(7) 0.3015(8) 0.032(3) Uani 1 1 d . .
C13 C 1.1387(10) -0.2010(7) 0.2931(7) 0.029(2) Uani 1 1 d . .
H13 H 1.0640 -0.1884 0.3456 0.034 Uiso 1 1 calc R .
C14 C 1.4784(11) -0.2534(10) 0.0541(9) 0.046(3) Uani 1 1 d . .
H14A H 1.4666 -0.2851 0.0072 0.069 Uiso 1 1 calc GR .
H14B H 1.5489 -0.3002 0.0744 0.069 Uiso 1 1 calc GR .
H14C H 1.4956 -0.1869 0.0256 0.069 Uiso 1 1 calc GR .
C15 C 1.2361(11) -0.3585(9) 0.3905(8) 0.042(3) Uani 1 1 d . .
H15A H 1.2317 -0.4242 0.3783 0.064 Uiso 1 1 calc GR .
H15B H 1.1606 -0.3279 0.4412 0.064 Uiso 1 1 calc GR .
H15C H 1.3097 -0.3717 0.4102 0.064 Uiso 1 1 calc GR .
C16 C 0.6277(10) 0.2218(8) 0.1903(7) 0.028(2) Uani 1 1 d . .
C17 C 0.6965(10) 0.2807(7) 0.1194(7) 0.029(2) Uani 1 1 d . .
C18 C 0.6330(10) 0.3829(7) 0.0917(8) 0.031(2) Uani 1 1 d . .
H18 H 0.6784 0.4240 0.0430 0.037 Uiso 1 1 calc R .
C19 C 0.5074(11) 0.4244(8) 0.1335(8) 0.038(3) Uani 1 1 d . .
H19 H 0.4663 0.4936 0.1141 0.046 Uiso 1 1 calc R .
C20 C 0.4400(11) 0.3637(9) 0.2051(9) 0.039(3) Uani 1 1 d . .
H20 H 0.3528 0.3913 0.2346 0.047 Uiso 1 1 calc R .
C21 C 0.5018(10) 0.2629(7) 0.2326(8) 0.029(2) Uani 1 1 d . .
H21 H 0.4564 0.2218 0.2814 0.035 Uiso 1 1 calc R .
C22 C 0.8344(9) 0.2433(7) 0.0610(7) 0.026(2) Uani 1 1 d . U
H22A H 0.8390 0.2193 0.0024 0.031 Uiso 1 1 calc R .
H22B H 0.8673 0.3044 0.0414 0.031 Uiso 1 1 calc R .
C23 C 0.9831(11) 0.1962(8) 0.1500(8) 0.037(3) Uani 1 1 d . .
C24 C 1.1092(10) 0.1468(8) 0.1375(8) 0.037(3) Uani 1 1 d . .
H24 H 1.1523 0.0906 0.0991 0.044 Uiso 1 1 calc R .
C25 C 1.1718(9) 0.1796(8) 0.1810(7) 0.030(2) Uani 1 1 d . .
C26 C 1.1052(11) 0.2621(8) 0.2387(8) 0.039(3) Uani 1 1 d . .
H26 H 1.1474 0.2845 0.2693 0.047 Uiso 1 1 calc R .
C27 C 0.9807(12) 0.3111(8) 0.2517(9) 0.040(3) Uani 1 1 d . .
C28 C 0.9177(11) 0.2789(6) 0.2059(7) 0.029(2) Uani 1 1 d . .
H28 H 0.8321 0.3131 0.2130 0.035 Uiso 1 1 calc R .
C29 C 1.3077(11) 0.1272(10) 0.1687(9) 0.049(3) Uani 1 1 d . .
H29A H 1.3175 0.0927 0.2300 0.074 Uiso 1 1 calc GR .
H29B H 1.3537 0.1793 0.1451 0.074 Uiso 1 1 calc GR .
H29C H 1.3406 0.0755 0.1229 0.074 Uiso 1 1 calc GR .
C30 C 0.9079(12) 0.3956(9) 0.3165(9) 0.047(3) Uani 1 1 d . .
H30A H 0.8691 0.3651 0.3801 0.070 Uiso 1 1 calc GR .
H30B H 0.8427 0.4454 0.2919 0.070 Uiso 1 1 calc GR .
H30C H 0.9640 0.4315 0.3197 0.070 Uiso 1 1 calc GR .
C31 C 0.6040(10) 0.0159(8) 0.2647(8) 0.035(3) Uani 1 1 d . .
C32 C 0.6130(9) -0.0465(7) 0.1983(7) 0.027(2) Uani 1 1 d . .
C33 C 0.5307(10) -0.1072(7) 0.2262(8) 0.032(2) Uani 1 1 d . .
H33 H 0.5344 -0.1498 0.1827 0.039 Uiso 1 1 calc R .
C34 C 0.4436(11) -0.1064(9) 0.3165(8) 0.041(3) Uani 1 1 d . .
H34 H 0.3876 -0.1474 0.3340 0.049 Uiso 1 1 calc R .
C35 C 0.4382(10) -0.0468(9) 0.3803(8) 0.039(3) Uani 1 1 d . .
H35 H 0.3793 -0.0477 0.4423 0.047 Uiso 1 1 calc R .
C36 C 0.5171(10) 0.0149(8) 0.3561(8) 0.035(3) Uani 1 1 d . .
H36 H 0.5125 0.0562 0.4010 0.042 Uiso 1 1 calc R .
C37 C 0.7100(9) -0.0472(7) 0.1005(7) 0.023(2) Uani 1 1 d . .
H37A H 0.678(9) -0.081(7) 0.061(7) 0.027 Uiso 1 1 d R .
H37B H 0.700(9) 0.029(8) 0.066(7) 0.027 Uiso 1 1 d R .
C38 C 0.8759(9) -0.2042(7) 0.1163(7) 0.022(2) Uani 1 1 d . U
C39 C 0.8181(10) -0.2655(8) 0.0939(8) 0.033(2) Uani 1 1 d . .
H39 H 0.7460 -0.2321 0.0747 0.039 Uiso 1 1 calc R .
C40 C 0.8638(11) -0.3732(8) 0.0990(8) 0.037(3) Uani 1 1 d . .
C41 C 0.9694(10) -0.4245(7) 0.1276(7) 0.029(2) Uani 1 1 d . .
H41 H 1.0019 -0.4981 0.1295 0.035 Uiso 1 1 calc R .
C42 C 1.0261(9) -0.3672(8) 0.1532(8) 0.029(2) Uani 1 1 d . .
C43 C 0.9765(9) -0.2590(7) 0.1491(7) 0.028(2) Uani 1 1 d . .
H43 H 1.0135 -0.2208 0.1699 0.033 Uiso 1 1 calc R .
C44 C 0.7959(12) -0.4347(9) 0.0734(10) 0.054(4) Uani 1 1 d . .
H44A H 0.7165 -0.4335 0.1240 0.080 Uiso 1 1 calc GR .
H44B H 0.8482 -0.5069 0.0665 0.080 Uiso 1 1 calc GR .
H44C H 0.7798 -0.4030 0.0134 0.080 Uiso 1 1 calc GR .
C45 C 1.1372(11) -0.4210(8) 0.1864(9) 0.041(3) Uani 1 1 d . .
H45A H 1.1133 -0.4163 0.2547 0.062 Uiso 1 1 calc GR .
H45B H 1.2035 -0.3876 0.1520 0.062 Uiso 1 1 calc GR .
H45C H 1.1676 -0.4943 0.1742 0.062 Uiso 1 1 calc GR .
C51 C 0.8690(13) 0.6114(10) 0.4613(9) 0.056(4) Uani 1 1 d . .
H51 H 0.9151 0.5398 0.4602 0.067 Uiso 1 1 calc R .
C52 C 0.8173(10) 0.6611(9) 0.3915(8) 0.039(3) Uani 1 1 d . .
H52 H 0.8293 0.6245 0.3406 0.047 Uiso 1 1 calc R .
C53 C 0.7474(12) 0.7646(9) 0.3943(9) 0.049(3) Uani 1 1 d . .
H53 H 0.7093 0.7986 0.3467 0.059 Uiso 1 1 calc R .
C54 C 0.7337(12) 0.8180(8) 0.4673(8) 0.046(3) Uani 1 1 d . .
H54 H 0.6862 0.8892 0.4696 0.055 Uiso 1 1 calc R .
C55 C 0.7881(13) 0.7690(9) 0.5360(9) 0.053(3) Uani 1 1 d . .
H55 H 0.7804 0.8063 0.5850 0.063 Uiso 1 1 calc R .
C56 C 0.8536(16) 0.6662(12) 0.5336(11) 0.079(5) Uani 1 1 d . .
H56 H 0.8892 0.6316 0.5824 0.094 Uiso 1 1 calc R .
C81 C 0.5702(12) 0.5492(9) 0.4203(10) 0.091(5) Uani 1 1 d D U
H81 H 0.6186 0.5826 0.3659 0.109 Uiso 1 1 calc R .
C82 C 0.5395(15) 0.5799(11) 0.5096(10) 0.103(6) Uani 1 1 d D U
H82 H 0.5662 0.6350 0.5162 0.123 Uiso 1 1 calc R .
C83 C 0.4698(13) 0.5306(10) 0.5894(10) 0.100(6) Uani 1 1 d D U
H83 H 0.4496 0.5514 0.6506 0.120 Uiso 1 1 calc R .

loop_
_atom_site_aniso_label
_atom_site_aniso_U_11
_atom_site_aniso_U_22
_atom_site_aniso_U_33
_atom_site_aniso_U_23
_atom_site_aniso_U_13
_atom_site_aniso_U_12
Ta 0.0273(3) 0.0191(3) 0.0339(3) -0.00487(19) -0.0131(2) -0.0046(2)
P 0.0260(15) 0.0182(12) 0.0371(15) -0.0061(11) -0.0113(12) -0.0048(11)
N1 0.013(4) 0.035(4) 0.021(4) -0.002(3) 0.000(3) -0.008(3)
N2 0.021(4) 0.016(4) 0.034(5) 0.015(3) -0.021(4) -0.007(3)
N3 0.018(4) 0.023(4) 0.019(4) 0.003(3) -0.010(3) 0.000(3)
C1 0.031(6) 0.027(5) 0.027(5) -0.003(4) -0.005(5) -0.020(5)
C2 0.038(6) 0.033(5) 0.026(5) -0.006(4) -0.008(4) -0.012(4)
C3 0.046(8) 0.039(6) 0.029(6) -0.004(5) -0.016(5) -0.011(5)
C4 0.051(8) 0.030(6) 0.049(7) -0.001(5) -0.027(6) -0.019(5)
C5 0.030(7) 0.021(5) 0.046(7) -0.014(5) -0.007(5) -0.002(5)
C6 0.034(7) 0.027(5) 0.053(7) -0.011(5) -0.017(6) -0.010(5)
C7 0.030(5) 0.032(5) 0.033(5) -0.001(4) -0.014(4) -0.012(4)
C8 0.020(6) 0.019(5) 0.035(6) -0.010(4) -0.009(5) -0.005(4)
C9 0.034(7) 0.021(5) 0.043(6) -0.003(4) -0.023(5) -0.006(4)
C10 0.031(7) 0.029(5) 0.048(7) -0.010(5) -0.022(6) -0.004(5)
C11 0.036(7) 0.020(5) 0.056(8) -0.012(5) -0.026(6) 0.004(5)
C12 0.036(7) 0.017(5) 0.051(7) -0.009(5) -0.020(6) -0.007(5)
C13 0.033(6) 0.016(5) 0.035(6) -0.004(4) -0.013(5) 0.000(4)
C14 0.031(7) 0.054(7) 0.062(8) -0.021(6) -0.021(6) -0.008(6)
C15 0.041(8) 0.041(6) 0.042(7) 0.001(5) -0.016(6) -0.009(6)
C16 0.030(7) 0.028(5) 0.032(6) -0.005(4) -0.011(5) -0.013(5)
C17 0.032(6) 0.030(5) 0.039(6) -0.013(5) -0.025(5) -0.005(5)
C18 0.021(6) 0.023(5) 0.044(6) -0.011(5) -0.010(5) 0.005(4)
C19 0.051(8) 0.025(5) 0.049(7) -0.003(5) -0.032(6) -0.007(5)
C20 0.023(7) 0.043(6) 0.054(8) -0.023(6) -0.011(6) -0.002(5)
C21 0.033(7) 0.017(5) 0.037(6) 0.001(4) -0.013(5) -0.007(4)
C22 0.025(5) 0.019(4) 0.034(5) -0.006(4) -0.007(4) -0.005(4)
C23 0.044(8) 0.031(6) 0.054(7) 0.002(5) -0.026(6) -0.024(5)
C24 0.032(7) 0.039(6) 0.045(7) -0.019(5) -0.015(6) -0.006(5)
C25 0.021(6) 0.043(6) 0.031(6) -0.003(5) -0.013(5) -0.010(5)
C26 0.038(7) 0.039(6) 0.054(8) -0.007(5) -0.018(6) -0.021(6)
C27 0.059(9) 0.020(5) 0.051(7) -0.010(5) -0.027(7) -0.008(5)
C28 0.049(7) 0.007(4) 0.040(6) 0.000(4) -0.023(5) -0.010(4)
C29 0.038(8) 0.058(8) 0.061(9) -0.014(7) -0.014(6) -0.022(6)
C30 0.066(9) 0.035(6) 0.045(7) -0.010(5) -0.016(7) -0.021(6)
C31 0.031(7) 0.026(5) 0.055(7) -0.011(5) -0.025(6) -0.002(5)
C32 0.022(6) 0.022(5) 0.033(6) -0.006(4) -0.010(5) 0.000(4)
C33 0.033(7) 0.025(5) 0.045(7) -0.013(5) -0.019(5) -0.005(5)
C34 0.035(7) 0.045(7) 0.042(7) -0.023(6) 0.006(5) -0.020(6)
C35 0.031(7) 0.043(6) 0.044(7) -0.003(5) 0.001(5) -0.025(5)
C36 0.036(7) 0.024(5) 0.038(6) -0.013(5) -0.006(5) 0.001(5)
C37 0.013(5) 0.022(5) 0.031(5) -0.011(4) 0.001(4) -0.006(4)
C38 0.023(5) 0.015(4) 0.025(5) 0.005(3) -0.005(4) -0.008(3)
C39 0.028(6) 0.030(5) 0.039(6) -0.008(5) -0.009(5) -0.007(5)
C40 0.041(7) 0.025(5) 0.054(7) -0.008(5) -0.018(6) -0.016(5)
C41 0.029(6) 0.020(5) 0.041(6) -0.006(4) -0.013(5) -0.007(4)
C42 0.017(6) 0.028(5) 0.040(6) -0.009(5) -0.008(5) -0.003(4)
C43 0.018(6) 0.025(5) 0.047(6) -0.015(5) -0.007(5) -0.013(4)
C44 0.052(9) 0.039(7) 0.095(11) -0.023(7) -0.041(8) -0.015(6)
C45 0.041(8) 0.028(6) 0.060(8) -0.002(5) -0.019(6) -0.014(5)
C51 0.065(10) 0.043(7) 0.048(8) -0.007(6) -0.026(7) 0.008(7)
C52 0.033(7) 0.047(7) 0.038(7) -0.023(6) 0.003(5) -0.017(6)
C53 0.057(9) 0.039(7) 0.058(8) -0.010(6) -0.022(7) -0.014(6)
C54 0.055(9) 0.024(6) 0.044(7) -0.008(5) -0.005(6) -0.001(5)
C55 0.067(10) 0.040(7) 0.047(8) -0.013(6) -0.023(7) 0.000(6)
C56 0.099(13) 0.070(10) 0.068(10) -0.019(8) -0.059(10) 0.017(9)
C81 0.027(8) 0.028(7) 0.203(16) -0.001(8) -0.035(9) 0.002(6)
C82 0.045(10) 0.044(9) 0.207(16) -0.010(8) -0.032(9) -0.009(7)
C83 0.037(9) 0.045(8) 0.203(16) -0.014(8) -0.031(9) -0.001(7)

loop_
_atom_type_symbol
_atom_type_description
_atom_type_scat_dispersion_real
_atom_type_scat_dispersion_imag
_atom_type_scat_source
C C 0.0181 0.0091 'International Tables Vol C Tables 4.2.6.8 and 6.1.1.4'
H H 0.0000 0.0000 'International Tables Vol C Tables 4.2.6.8 and 6.1.1.4'
N N 0.0311 0.0180 'International Tables Vol C Tables 4.2.6.8 and 6.1.1.4'
P P 0.2955 0.4335 'International Tables Vol C Tables 4.2.6.8 and 6.1.1.4'
Ta Ta -5.7959 5.2718 'International Tables Vol C Tables 4.2.6.8 and 6.1.1.4'

loop_
_exptl_crystal_face_index_h
_exptl_crystal_face_index_k
_exptl_crystal_face_index_l
_exptl_crystal_face_perp_dist
_exptl_oxdiff_crystal_face_indexfrac_h
_exptl_oxdiff_crystal_face_indexfrac_k
_exptl_oxdiff_crystal_face_indexfrac_l
_exptl_oxdiff_crystal_face_x
_exptl_oxdiff_crystal_face_y
_exptl_oxdiff_crystal_face_z
-7 -6 0 0.0437 -7.0040 -5.9961 -0.0019 -0.0799 0.8327 0.6440
-2 3 -9 0.0223 -1.9859 3.0041 -9.0012 1.0319 -0.2606 -0.0177
2 5 9 0.0447 1.9912 4.9891 9.0017 -0.7246 -0.5376 0.4496
-4 0 6 0.0451 -4.0081 -0.0054 5.9997 -0.4964 0.1525 0.8572
6 -3 2 0.0367 5.9954 -2.9979 2.0014 -0.4384 0.1050 -0.8902
-5 4 2 0.0468 -5.0001 3.9941 1.9993 0.0671 -0.2256 1.0087
5 -4 -2 0.0468 5.0001 -3.9941 -1.9993 -0.0671 0.2256 -1.0087
7 6 0 0.0437 7.0040 5.9961 0.0019 0.0799 -0.8327 -0.6440
2 -3 9 0.0223 1.9859 -3.0041 9.0012 -1.0319 0.2606 0.0177
-3 -9 -4 0.0625 -3.0008 -8.9943 -4.0030 0.1070 0.9862 -0.2741
2 9 1 0.0596 2.0034 8.9936 1.0010 0.2057 -0.9619 0.2603
7 2 6 0.0302 6.9933 1.9949 6.0024 -0.6562 -0.4148 -0.5558

loop_
_geom_angle_atom_site_label_1
_geom_angle_atom_site_label_2
_geom_angle_atom_site_label_3
_geom_angle
_geom_angle_site_symmetry_1
_geom_angle_site_symmetry_3
P Ta Ta 137.04(6) . 2_755
N1 Ta Ta 116.4(2) . 2_755
N1 Ta P 106.2(2) . .
N1 Ta N2 101.6(3) . .
N1 Ta N3 111.2(3) . .
N1 Ta C7 39.9(3) . .
N2 Ta Ta 92.0(2) . 2_755
N2 Ta P 73.7(2) . .
N2 Ta C7 101.1(3) . .
N3 Ta Ta 88.1(2) . 2_755
N3 Ta P 81.5(2) . .
N3 Ta N2 143.3(3) . .
N3 Ta C7 94.0(3) . .
C7 Ta Ta 154.6(3) . 2_755
C7 Ta P 68.1(3) . .
C1 P Ta 102.4(3) . .
C1 P C16 103.6(4) . .
C16 P Ta 120.0(4) . .
C31 P Ta 115.8(4) . .
C31 P C1 109.3(5) . .
C31 P C16 104.8(5) . .
C7 N1 Ta 80.9(5) . .
C8 N1 Ta 147.4(7) . .
C8 N1 C7 121.9(8) . .
C22 N2 Ta 122.3(6) . .
C23 N2 Ta 123.1(6) . .
C23 N2 C22 114.3(7) . .
C37 N3 Ta 117.3(5) . .
C38 N3 Ta 128.4(6) . .
C38 N3 C37 114.1(7) . .
C2 C1 P 112.2(7) . .
C2 C1 C6 120.4(9) . .
C6 C1 P 126.9(8) . .
C1 C2 C7 112.4(9) . .
C3 C2 C1 119.2(10) . .
C3 C2 C7 128.3(10) . .
C2 C3 H3 119.8 . .
C2 C3 C4 120.4(11) . .
C4 C3 H3 119.8 . .
C3 C4 H4 120.2 . .
C3 C4 C5 119.5(10) . .
C5 C4 H4 120.2 . .
C4 C5 H5 119.0 . .
C6 C5 C4 122.0(10) . .
C6 C5 H5 119.0 . .
C1 C6 H6 120.9 . .
C5 C6 C1 118.2(10) . .
C5 C6 H6 120.9 . .
Ta C7 H7 115.6 . .
N1 C7 Ta 59.2(5) . .
N1 C7 C2 121.5(9) . .
N1 C7 H7 115.6 . .
C2 C7 Ta 117.3(7) . .
C2 C7 H7 115.6 . .
C9 C8 N1 119.1(9) . .
C13 C8 N1 120.7(9) . .
C13 C8 C9 120.1(9) . .
C8 C9 H9 120.0 . .
C10 C9 C8 119.9(10) . .
C10 C9 H9 120.0 . .
C9 C10 C11 120.5(11) . .
C9 C10 C14 118.3(10) . .
C11 C10 C14 121.1(10) . .
C10 C11 H11 119.3 . .
C12 C11 C10 121.3(10) . .
C12 C11 H11 119.3 . .
C11 C12 C13 118.7(10) . .
C11 C12 C15 121.6(9) . .
C13 C12 C15 119.6(10) . .
C8 C13 C12 119.4(10) . .
C8 C13 H13 120.3 . .
C12 C13 H13 120.3 . .
C10 C14 H14A 109.5 . .
C10 C14 H14B 109.5 . .
C10 C14 H14C 109.5 . .
H14A C14 H14B 109.5 . .
H14A C14 H14C 109.5 . .
H14B C14 H14C 109.5 . .
C12 C15 H15A 109.5 . .
C12 C15 H15B 109.5 . .
C12 C15 H15C 109.5 . .
H15A C15 H15B 109.5 . .
H15A C15 H15C 109.5 . .
H15B C15 H15C 109.5 . .
C17 C16 P 116.2(8) . .
C21 C16 P 123.0(8) . .
C21 C16 C17 120.7(9) . .
C16 C17 C18 118.1(10) . .
C16 C17 C22 126.6(9) . .
C18 C17 C22 115.0(9) . .
C17 C18 H18 119.2 . .
C19 C18 C17 121.5(11) . .
C19 C18 H18 119.2 . .
C18 C19 H19 120.3 . .
C18 C19 C20 119.3(10) . .
C20 C19 H19 120.3 . .
C19 C20 H20 120.2 . .
C21 C20 C19 119.5(11) . .
C21 C20 H20 120.2 . .
C16 C21 C20 120.8(10) . .
C16 C21 H21 119.6 . .
C20 C21 H21 119.6 . .
N2 C22 C17 118.7(8) . .
N2 C22 H22A 107.6 . .
N2 C22 H22B 107.6 . .
C17 C22 H22A 107.6 . .
C17 C22 H22B 107.6 . .
H22A C22 H22B 107.1 . .
C24 C23 N2 118.7(10) . .
C24 C23 C28 121.1(9) . .
C28 C23 N2 120.2(10) . .
C23 C24 H24 120.0 . .
C25 C24 C23 120.1(10) . .
C25 C24 H24 120.0 . .
C24 C25 C26 118.8(10) . .
C24 C25 C29 120.9(10) . .
C26 C25 C29 120.3(9) . .
C25 C26 H26 119.2 . .
C27 C26 C25 121.6(10) . .
C27 C26 H26 119.2 . .
C26 C27 C28 119.5(10) . .
C26 C27 C30 121.9(10) . .
C28 C27 C30 118.6(11) . .
C23 C28 C27 119.0(10) . .
C23 C28 H28 120.5 . .
C27 C28 H28 120.5 . .
C25 C29 H29A 109.5 . .
C25 C29 H29B 109.5 . .
C25 C29 H29C 109.5 . .
H29A C29 H29B 109.5 . .
H29A C29 H29C 109.5 . .
H29B C29 H29C 109.5 . .
C27 C30 H30A 109.5 . .
C27 C30 H30B 109.5 . .
C27 C30 H30C 109.5 . .
H30A C30 H30B 109.5 . .
H30A C30 H30C 109.5 . .
H30B C30 H30C 109.5 . .
C32 C31 P 115.4(9) . .
C36 C31 P 123.8(8) . .
C36 C31 C32 120.7(10) . .
C31 C32 C37 120.3(9) . .
C33 C32 C31 117.6(10) . .
C33 C32 C37 122.0(9) . .
C32 C33 H33 119.4 . .
C34 C33 C32 121.1(9) . .
C34 C33 H33 119.4 . .
C33 C34 H34 119.9 . .
C35 C34 C33 120.2(10) . .
C35 C34 H34 119.9 . .
C34 C35 H35 119.5 . .
C34 C35 C36 121.0(11) . .
C36 C35 H35 119.5 . .
C31 C36 H36 120.3 . .
C35 C36 C31 119.4(10) . .
C35 C36 H36 120.3 . .
N3 C37 C32 110.0(8) . .
N3 C37 H37A 120(5) . .
N3 C37 H37B 111(5) . .
C32 C37 H37A 103(5) . .
C32 C37 H37B 111(5) . .
H37A C37 H37B 101(7) . .
N3 C38 C39 124.6(8) . .
C43 C38 N3 119.8(8) . .
C43 C38 C39 115.7(8) . .
C38 C39 H39 119.1 . .
C40 C39 C38 121.8(10) . .
C40 C39 H39 119.1 . .
C39 C40 C41 120.3(9) . .
C39 C40 C44 118.8(10) . .
C41 C40 C44 120.8(9) . .
C40 C41 H41 120.3 . .
C42 C41 C40 119.5(9) . .
C42 C41 H41 120.3 . .
C41 C42 C43 118.9(9) . .
C41 C42 C45 120.2(9) . .
C43 C42 C45 120.9(9) . .
C38 C43 C42 123.6(8) . .
C38 C43 H43 118.2 . .
C42 C43 H43 118.2 . .
C40 C44 H44A 109.5 . .
C40 C44 H44B 109.5 . .
C40 C44 H44C 109.5 . .
H44A C44 H44B 109.5 . .
H44A C44 H44C 109.5 . .
H44B C44 H44C 109.5 . .
C42 C45 H45A 109.5 . .
C42 C45 H45B 109.5 . .
C42 C45 H45C 109.5 . .
H45A C45 H45B 109.5 . .
H45A C45 H45C 109.5 . .
H45B C45 H45C 109.5 . .
C52 C51 H51 120.4 . .
C52 C51 C56 119.3(12) . .
C56 C51 H51 120.4 . .
C51 C52 H52 119.8 . .
C51 C52 C53 120.4(11) . .
C53 C52 H52 119.8 . .
C52 C53 H53 120.4 . .
C52 C53 C54 119.2(12) . .
C54 C53 H53 120.4 . .
C53 C54 H54 119.8 . .
C55 C54 C53 120.4(11) . .
C55 C54 H54 119.8 . .
C54 C55 H55 120.3 . .
C56 C55 C54 119.5(12) . .
C56 C55 H55 120.3 . .
C51 C56 H56 119.4 . .
C55 C56 C51 121.1(12) . .
C55 C56 H56 119.4 . .
C82 C81 H81 120.1 . .
C82 C81 C83 119.9(9) . 2_666
C83 C81 H81 120.1 2_666 .
C81 C82 H82 119.9 . .
C81 C82 C83 120.2(9) . .
C83 C82 H82 119.9 . .
C81 C83 C82 119.9(9) 2_666 .
C81 C83 H83 120.1 2_666 .
C82 C83 H83 120.1 . .

loop_
_geom_bond_atom_site_label_1
_geom_bond_atom_site_label_2
_geom_bond_distance
_geom_bond_site_symmetry_2
Ta Ta 3.2613(10) 2_755
Ta P 2.558(3) .
Ta N1 1.950(8) .
Ta N2 2.069(7) .
Ta N3 2.068(8) .
Ta C7 2.240(10) .
P C1 1.823(10) .
P C16 1.825(10) .
P C31 1.815(11) .
N1 C7 1.454(13) .
N1 C8 1.417(12) .
N2 C22 1.485(11) .
N2 C23 1.438(12) .
N3 C37 1.488(12) .
N3 C38 1.402(11) .
C1 C2 1.403(15) .
C1 C6 1.408(14) .
C2 C3 1.373(14) .
C2 C7 1.498(14) .
C3 H3 0.9500 .
C3 C4 1.382(15) .
C4 H4 0.9500 .
C4 C5 1.386(15) .
C5 H5 0.9500 .
C5 C6 1.359(14) .
C6 H6 0.9500 .
C7 H7 1.0000 .
C8 C9 1.396(14) .
C8 C13 1.395(13) .
C9 H9 0.9500 .
C9 C10 1.378(14) .
C10 C11 1.382(15) .
C10 C14 1.536(16) .
C11 H11 0.9500 .
C11 C12 1.380(16) .
C12 C13 1.429(14) .
C12 C15 1.504(15) .
C13 H13 0.9500 .
C14 H14A 0.9800 .
C14 H14B 0.9800 .
C14 H14C 0.9800 .
C15 H15A 0.9800 .
C15 H15B 0.9800 .
C15 H15C 0.9800 .
C16 C17 1.391(15) .
C16 C21 1.372(14) .
C17 C18 1.410(13) .
C17 C22 1.529(14) .
C18 H18 0.9500 .
C18 C19 1.369(15) .
C19 H19 0.9500 .
C19 C20 1.403(16) .
C20 H20 0.9500 .
C20 C21 1.387(14) .
C21 H21 0.9500 .
C22 H22A 0.9900 .
C22 H22B 0.9900 .
C23 C24 1.391(15) .
C23 C28 1.393(15) .
C24 H24 0.9500 .
C24 C25 1.385(13) .
C25 C26 1.409(15) .
C25 C29 1.500(15) .
C26 H26 0.9500 .
C26 C27 1.372(16) .
C27 C28 1.410(14) .
C27 C30 1.497(15) .
C28 H28 0.9500 .
C29 H29A 0.9800 .
C29 H29B 0.9800 .
C29 H29C 0.9800 .
C30 H30A 0.9800 .
C30 H30B 0.9800 .
C30 H30C 0.9800 .
C31 C32 1.408(14) .
C31 C36 1.400(15) .
C32 C33 1.399(14) .
C32 C37 1.517(14) .
C33 H33 0.9500 .
C33 C34 1.389(15) .
C34 H34 0.9500 .
C34 C35 1.364(15) .
C35 H35 0.9500 .
C35 C36 1.381(14) .
C36 H36 0.9500 .
C37 H37A 1.07(10) .
C37 H37B 1.06(10) .
C38 C39 1.411(13) .
C38 C43 1.392(13) .
C39 H39 0.9500 .
C39 C40 1.387(14) .
C40 C41 1.399(14) .
C40 C44 1.537(13) .
C41 H41 0.9500 .
C41 C42 1.384(13) .
C42 C43 1.397(13) .
C42 C45 1.498(14) .
C43 H43 0.9500 .
C44 H44A 0.9800 .
C44 H44B 0.9800 .
C44 H44C 0.9800 .
C45 H45A 0.9800 .
C45 H45B 0.9800 .
C45 H45C 0.9800 .
C51 H51 0.9500 .
C51 C52 1.364(16) .
C51 C56 1.381(18) .
C52 H52 0.9500 .
C52 C53 1.383(16) .
C53 H53 0.9500 .
C53 C54 1.385(16) .
C54 H54 0.9500 .
C54 C55 1.368(16) .
C55 H55 0.9500 .
C55 C56 1.364(17) .
C56 H56 0.9500 .
C81 H81 0.9500 .
C81 C82 1.387(11) .
C81 C83 1.389(11) 2_666
C82 H82 0.9500 .
C82 C83 1.389(11) .
C83 C81 1.389(11) 2_666
C83 H83 0.9500 .

loop_
_geom_torsion_atom_site_label_1
_geom_torsion_atom_site_label_2
_geom_torsion_atom_site_label_3
_geom_torsion_atom_site_label_4
_geom_torsion
_geom_torsion_site_symmetry_1
_geom_torsion_site_symmetry_4
Ta P C1 C2 -22.4(8) . .
Ta P C1 C6 149.3(9) . .
Ta P C16 C17 -18.9(8) . .
Ta P C16 C21 163.0(7) . .
Ta P C31 C32 -34.6(9) . .
Ta P C31 C36 143.0(8) . .
Ta N1 C7 C2 -105.1(9) . .
Ta N1 C8 C9 44.9(16) . .
Ta N1 C8 C13 -132.1(11) . .
Ta N2 C22 C17 79.6(10) . .
Ta N2 C23 C24 49.3(13) . .
Ta N2 C23 C28 -129.9(9) . .
Ta N3 C37 C32 -94.7(8) . .
Ta N3 C38 C39 -167.3(8) . .
Ta N3 C38 C43 13.5(13) . .
P C1 C2 C3 169.3(8) . .
P C1 C2 C7 -12.2(11) . .
P C1 C6 C5 -168.3(8) . .
P C16 C17 C18 -178.9(7) . .
P C16 C17 C22 6.7(12) . .
P C16 C21 C20 178.6(8) . .
P C31 C32 C33 178.9(7) . .
P C31 C32 C37 -0.6(12) . .
P C31 C36 C35 -178.5(8) . .
N1 C8 C9 C10 -176.3(8) . .
N1 C8 C13 C12 175.1(8) . .
N2 C23 C24 C25 -179.2(10) . .
N2 C23 C28 C27 177.9(9) . .
N3 C38 C39 C40 177.1(10) . .
N3 C38 C43 C42 -175.6(9) . .
C1 P C16 C17 94.3(8) . .
C1 P C16 C21 -83.7(9) . .
C1 P C31 C32 -149.5(7) . .
C1 P C31 C36 28.0(10) . .
C1 C2 C3 C4 0.0(17) . .
C1 C2 C7 Ta 52.4(11) . .
C1 C2 C7 N1 121.4(10) . .
C2 C1 C6 C5 2.7(16) . .
C2 C3 C4 C5 3.1(17) . .
C3 C2 C7 Ta -129.3(10) . .
C3 C2 C7 N1 -60.3(15) . .
C3 C4 C5 C6 -3.3(17) . .
C4 C5 C6 C1 0.4(17) . .
C6 C1 C2 C3 -2.9(16) . .
C6 C1 C2 C7 175.6(9) . .
C7 N1 C8 C9 173.8(8) . .
C7 N1 C8 C13 -3.2(13) . .
C7 C2 C3 C4 -178.2(11) . .
C8 N1 C7 Ta -154.9(9) . .
C8 N1 C7 C2 100.0(11) . .
C8 C9 C10 C11 0.6(14) . .
C8 C9 C10 C14 177.8(8) . .
C9 C8 C13 C12 -1.8(13) . .
C9 C10 C11 C12 -0.8(15) . .
C10 C11 C12 C13 -0.3(14) . .
C10 C11 C12 C15 175.3(10) . .
C11 C12 C13 C8 1.6(14) . .
C13 C8 C9 C10 0.8(13) . .
C14 C10 C11 C12 -177.9(9) . .
C15 C12 C13 C8 -174.1(9) . .
C16 P C1 C2 -147.8(7) . .
C16 P C1 C6 23.8(10) . .
C16 P C31 C32 100.0(8) . .
C16 P C31 C36 -82.4(10) . .
C16 C17 C18 C19 0.6(14) . .
C16 C17 C22 N2 -30.0(13) . .
C17 C16 C21 C20 0.7(15) . .
C17 C18 C19 C20 -0.3(15) . .
C18 C17 C22 N2 155.4(8) . .
C18 C19 C20 C21 0.2(15) . .
C19 C20 C21 C16 -0.3(15) . .
C21 C16 C17 C18 -0.8(14) . .
C21 C16 C17 C22 -175.2(9) . .
C22 N2 C23 C24 -137.9(10) . .
C22 N2 C23 C28 42.9(13) . .
C22 C17 C18 C19 175.7(9) . .
C23 N2 C22 C17 -93.3(10) . .
C23 C24 C25 C26 1.0(17) . .
C23 C24 C25 C29 179.8(11) . .
C24 C23 C28 C27 -1.2(16) . .
C24 C25 C26 C27 -0.7(17) . .
C25 C26 C27 C28 -0.5(17) . .
C25 C26 C27 C30 177.1(11) . .
C26 C27 C28 C23 1.5(16) . .
C28 C23 C24 C25 0.0(17) . .
C29 C25 C26 C27 -179.6(11) . .
C30 C27 C28 C23 -176.3(10) . .
C31 P C1 C2 100.9(8) . .
C31 P C1 C6 -87.5(10) . .
C31 P C16 C17 -151.1(7) . .
C31 P C16 C21 30.8(10) . .
C31 C32 C33 C34 -0.3(15) . .
C31 C32 C37 N3 66.9(11) . .
C32 C31 C36 C35 -1.1(16) . .
C32 C33 C34 C35 -0.9(17) . .
C33 C32 C37 N3 -112.6(10) . .
C33 C34 C35 C36 1.2(18) . .
C34 C35 C36 C31 -0.1(17) . .
C36 C31 C32 C33 1.3(14) . .
C36 C31 C32 C37 -178.2(9) . .
C37 N3 C38 C39 16.2(13) . .
C37 N3 C38 C43 -163.0(9) . .
C37 C32 C33 C34 179.2(10) . .
C38 N3 C37 C32 82.2(9) . .
C38 C39 C40 C41 0.5(18) . .
C38 C39 C40 C44 -180.0(10) . .
C39 C38 C43 C42 5.1(15) . .
C39 C40 C41 C42 1.6(17) . .
C40 C41 C42 C43 -0.4(16) . .
C40 C41 C42 C45 178.4(11) . .
C41 C42 C43 C38 -3.2(17) . .
C43 C38 C39 C40 -3.7(16) . .
C44 C40 C41 C42 -177.9(11) . .
C45 C42 C43 C38 178.0(10) . .
C51 C52 C53 C54 2(2) . .
C52 C51 C56 C55 0(3) . .
C52 C53 C54 C55 0(2) . .
C53 C54 C55 C56 -2(2) . .
C54 C55 C56 C51 2(3) . .
C56 C51 C52 C53 -2(2) . .
C81 C82 C83 C81 -1(3) . 2_666
C83 C81 C82 C83 1(3) 2_666 .
